data_2236989
loop_
_publ_author_name
'Taha, Muhammad'
'Baharudin, M. Syukri.'
'Ismail, Nor Hadiani'
'Shah, Syed Adnan Ali'
'Yousuf, Sammer'

_publ_section_title
;
 <i>N</i>'-[(<i>E</i>)-2,3-Dihydroxybenzylidene]-2-methoxybenzohydrazide
;
_journal_coeditor_code PV2594
_journal_issue 12
_journal_name_full 'Acta Crystallographica Section E'
_journal_page_first o3256
_journal_paper_doi 10.1107/S1600536812042390
_journal_volume 68
_journal_year 2012
_chemical_formula_iupac 'C15 H14 N2 O4'
_chemical_formula_moiety 'C15 H14 N2 O4'
_chemical_formula_sum 'C15 H14 N2 O4'
_chemical_formula_weight 286.28
_chemical_name_systematic
;
<i>N</i>'-[(<i>E</i>)-2,3-Dihydroxybenzylidene]-2-methoxybenzohydrazide
;
_space_group_IT_number 61
_symmetry_cell_setting orthorhombic
_symmetry_space_group_name_Hall '-P 2ac 2ab'
_symmetry_space_group_name_H-M 'P b c a'
_atom_sites_solution_hydrogens geom
_atom_sites_solution_primary direct
_atom_sites_solution_secondary difmap
_audit_creation_method SHELXL-97
_cell_angle_alpha 90.00
_cell_angle_beta 90.00
_cell_angle_gamma 90.00
_cell_formula_units_Z 8
_cell_length_a 14.1479(17)
_cell_length_b 8.6567(11)
_cell_length_c 22.570(3)
_cell_measurement_reflns_used 1873
_cell_measurement_temperature 273(2)
_cell_measurement_theta_max 22.20
_cell_measurement_theta_min 2.88
_cell_volume 2764.2(6)
_computing_cell_refinement 'SAINT (Bruker, 2000)'
_computing_data_collection 'SMART (Bruker, 2000)'
_computing_data_reduction 'SAINT (Bruker, 2000)'
_computing_molecular_graphics 'SHELXTL (Sheldrick, 2008)'
_computing_publication_material
;
SHELXTL (Sheldrick, 2008), PARST (Nardelli, 1995) and PLATON
(Spek, 2009)
;
_computing_structure_refinement 'SHELXL97 (Sheldrick, 2008)'
_computing_structure_solution 'SHELXS97 (Sheldrick, 2008)'
_diffrn_ambient_temperature 273(2)
_diffrn_measured_fraction_theta_full 1.000
_diffrn_measured_fraction_theta_max 1.000
_diffrn_measurement_device_type
;
Bruker SMART APEX CCD area-detector diffractometer
;
_diffrn_measurement_method '\w scan'
_diffrn_radiation_monochromator graphite
_diffrn_radiation_source 'fine-focus sealed tube'
_diffrn_radiation_type MoK\a
_diffrn_radiation_wavelength 0.71073
_diffrn_reflns_av_R_equivalents 0.0422
_diffrn_reflns_av_sigmaI/netI 0.0275
_diffrn_reflns_limit_h_max 17
_diffrn_reflns_limit_h_min -15
_diffrn_reflns_limit_k_max 10
_diffrn_reflns_limit_k_min -10
_diffrn_reflns_limit_l_max 26
_diffrn_reflns_limit_l_min -27
_diffrn_reflns_number 15288
_diffrn_reflns_theta_full 25.50
_diffrn_reflns_theta_max 25.50
_diffrn_reflns_theta_min 1.80
_diffrn_standards_number 0
_exptl_absorpt_coefficient_mu 0.101
_exptl_absorpt_correction_T_max 0.9960
_exptl_absorpt_correction_T_min 0.9454
_exptl_absorpt_correction_type multi-scan
_exptl_absorpt_process_details '(SADABS; Bruker, 2000)'
_exptl_crystal_colour Colorles
_exptl_crystal_density_diffrn 1.376
_exptl_crystal_density_method 'not measured'
_exptl_crystal_description Plate
_exptl_crystal_F_000 1200
_exptl_crystal_size_max 0.56
_exptl_crystal_size_mid 0.18
_exptl_crystal_size_min 0.04
_refine_diff_density_max 0.139
_refine_diff_density_min -0.146
_refine_ls_extinction_method none
_refine_ls_goodness_of_fit_ref 1.033
_refine_ls_hydrogen_treatment mixed
_refine_ls_matrix_type full
_refine_ls_number_parameters 203
_refine_ls_number_reflns 2574
_refine_ls_number_restraints 0
_refine_ls_restrained_S_all 1.033
_refine_ls_R_factor_all 0.0761
_refine_ls_R_factor_gt 0.0424
_refine_ls_shift/su_max 0.000
_refine_ls_shift/su_mean 0.000
_refine_ls_structure_factor_coef Fsqd
_refine_ls_weighting_details 'calc w=1/[\s^2^(Fo^2^)+(0.0500P)^2^+0.1101P] where P=(Fo^2^+2Fc^2^)/3'
_refine_ls_weighting_scheme calc
_refine_ls_wR_factor_gt 0.0973
_refine_ls_wR_factor_ref 0.1147
_reflns_number_gt 1658
_reflns_number_total 2574
_reflns_threshold_expression >2sigma(I)
_cod_data_source_file pv2594.cif
_cod_data_source_block I
_cod_original_sg_symbol_H-M 'P b c a '
_cod_database_code 2236989
_cod_database_fobs_code 2236989

loop_
_symmetry_equiv_pos_as_xyz
'x, y, z'
'-x+1/2, -y, z+1/2'
'-x, y+1/2, -z+1/2'
'x+1/2, -y+1/2, -z'
'-x, -y, -z'
'x-1/2, y, -z-1/2'
'x, -y-1/2, z-1/2'
'-x-1/2, y-1/2, z'

loop_
_atom_site_type_symbol
_atom_site_label
_atom_site_fract_x
_atom_site_fract_y
_atom_site_fract_z
_atom_site_U_iso_or_equiv
_atom_site_adp_type
_atom_site_calc_flag
_atom_site_refinement_flags
_atom_site_occupancy
_atom_site_symmetry_multiplicity
O O1 0.14939(10) -0.02998(18) 0.40701(6) 0.0774(5) Uani d . 1 1
O O2 0.43755(10) -0.00963(18) 0.38297(7) 0.0813(5) Uani d . 1 1
O O3 -0.04853(10) 0.35880(19) 0.18114(7) 0.0812(5) Uani d . 1 1
H H3A -0.0756(18) 0.407(3) 0.1500(12) 0.124(11) Uiso d . 1 1
O O4 0.04345(10) 0.21110(17) 0.26425(7) 0.0705(4) Uani d . 1 1
H H4A 0.0826(17) 0.178(3) 0.2896(11) 0.106(9) Uiso d . 1 1
N N1 0.26779(14) 0.08816(19) 0.35803(7) 0.0591(5) Uani d . 1 1
H H1A 0.3313(16) 0.098(3) 0.3523(9) 0.087(8) Uiso d . 1 1
N N2 0.20663(11) 0.16136(18) 0.31942(7) 0.0569(4) Uani d . 1 1
C C1 0.26911(17) -0.1677(2) 0.48710(9) 0.0752(6) Uani d . 1 1
H H1B 0.2044 -0.1659 0.4943 0.090 Uiso calc R 1 1
C C2 0.3267(2) -0.2513(3) 0.52416(10) 0.0900(7) Uani d . 1 1
H H2B 0.3011 -0.3049 0.5560 0.108 Uiso calc R 1 1
C C3 0.4220(2) -0.2550(3) 0.51384(11) 0.0924(8) Uani d . 1 1
H H3B 0.4611 -0.3115 0.5389 0.111 Uiso calc R 1 1
C C4 0.46035(17) -0.1762(3) 0.46702(10) 0.0793(7) Uani d . 1 1
H H4B 0.5252 -0.1801 0.4603 0.095 Uiso calc R 1 1
C C5 0.40271(15) -0.0908(2) 0.42963(9) 0.0628(5) Uani d . 1 1
C C6 0.30501(15) -0.0859(2) 0.43918(8) 0.0575(5) Uani d . 1 1
C C7 0.23441(15) -0.0071(2) 0.40039(8) 0.0576(5) Uani d . 1 1
C C8 0.24524(13) 0.2483(2) 0.28070(8) 0.0572(5) Uani d . 1 1
H H8A 0.3106 0.2591 0.2809 0.069 Uiso calc R 1 1
C C9 0.19093(12) 0.3307(2) 0.23652(8) 0.0498(5) Uani d . 1 1
C C10 0.23670(14) 0.4340(2) 0.19876(8) 0.0623(5) Uani d . 1 1
H H10A 0.3015 0.4492 0.2026 0.075 Uiso calc R 1 1
C C11 0.18796(15) 0.5134(2) 0.15615(9) 0.0661(6) Uani d . 1 1
H H11A 0.2194 0.5829 0.1317 0.079 Uiso calc R 1 1
C C12 0.09193(14) 0.4901(2) 0.14946(8) 0.0585(5) Uani d . 1 1
H H12A 0.0588 0.5437 0.1204 0.070 Uiso calc R 1 1
C C13 0.04530(13) 0.3880(2) 0.18569(8) 0.0532(5) Uani d . 1 1
C C14 0.09401(12) 0.3093(2) 0.23002(7) 0.0494(5) Uani d . 1 1
C C15 0.53330(16) -0.0285(3) 0.36517(11) 0.0872(7) Uani d . 1 1
H H15A 0.5444 0.0292 0.3295 0.131 Uiso calc R 1 1
H H15B 0.5458 -0.1359 0.3581 0.131 Uiso calc R 1 1
H H15C 0.5743 0.0086 0.3959 0.131 Uiso calc R 1 1

loop_
_atom_site_aniso_label
_atom_site_aniso_U_11
_atom_site_aniso_U_22
_atom_site_aniso_U_33
_atom_site_aniso_U_12
_atom_site_aniso_U_13
_atom_site_aniso_U_23
O1 0.0578(10) 0.1019(12) 0.0724(10) -0.0083(8) -0.0062(7) -0.0100(8)
O2 0.0576(10) 0.0926(11) 0.0937(11) 0.0069(8) 0.0005(8) 0.0279(9)
O3 0.0449(9) 0.1000(12) 0.0987(12) -0.0024(7) -0.0091(8) 0.0351(10)
O4 0.0515(9) 0.0821(10) 0.0779(10) -0.0071(7) 0.0010(7) 0.0256(8)
N1 0.0526(11) 0.0636(11) 0.0611(10) 0.0055(9) -0.0122(9) -0.0064(9)
N2 0.0563(10) 0.0587(10) 0.0558(10) 0.0057(8) -0.0112(8) -0.0083(8)
C1 0.0884(17) 0.0784(15) 0.0588(13) -0.0058(13) 0.0001(12) -0.0060(12)
C2 0.123(2) 0.0840(17) 0.0635(15) 0.0011(17) -0.0016(15) 0.0123(13)
C3 0.120(2) 0.0834(17) 0.0741(16) 0.0164(17) -0.0178(15) 0.0069(14)
C4 0.0828(17) 0.0764(15) 0.0787(15) 0.0075(12) -0.0191(13) 0.0026(14)
C5 0.0692(15) 0.0594(12) 0.0597(12) -0.0002(11) -0.0112(11) -0.0026(11)
C6 0.0672(14) 0.0543(11) 0.0512(12) -0.0023(10) -0.0087(10) -0.0108(10)
C7 0.0594(14) 0.0605(12) 0.0528(12) -0.0033(10) -0.0059(10) -0.0153(10)
C8 0.0467(11) 0.0611(11) 0.0638(12) -0.0008(10) -0.0078(10) -0.0143(11)
C9 0.0457(11) 0.0503(10) 0.0533(11) -0.0015(8) 0.0004(8) -0.0113(9)
C10 0.0489(12) 0.0679(13) 0.0700(13) -0.0115(10) 0.0054(10) -0.0082(11)
C11 0.0723(14) 0.0613(13) 0.0648(13) -0.0153(11) 0.0126(11) 0.0012(11)
C12 0.0644(13) 0.0547(11) 0.0565(11) 0.0022(10) 0.0021(10) 0.0014(10)
C13 0.0439(11) 0.0541(11) 0.0616(12) 0.0017(9) 0.0016(9) 0.0011(10)
C14 0.0465(11) 0.0487(10) 0.0531(11) -0.0023(8) 0.0063(9) -0.0007(9)
C15 0.0601(15) 0.0902(17) 0.1112(19) 0.0038(12) 0.0052(13) 0.0059(15)

loop_
_atom_type_symbol
_atom_type_description
_atom_type_scat_dispersion_real
_atom_type_scat_dispersion_imag
_atom_type_scat_source
C C 0.0033 0.0016 'International Tables Vol C Tables 4.2.6.8 and 6.1.1.4'
H H 0.0000 0.0000 'International Tables Vol C Tables 4.2.6.8 and 6.1.1.4'
N N 0.0061 0.0033 'International Tables Vol C Tables 4.2.6.8 and 6.1.1.4'
O O 0.0106 0.0060 'International Tables Vol C Tables 4.2.6.8 and 6.1.1.4'

loop_
_geom_angle_atom_site_label_1
_geom_angle_atom_site_label_2
_geom_angle_atom_site_label_3
_geom_angle
C5 O2 C15 120.34(17)
C13 O3 H3A 113.0(17)
C14 O4 H4A 104.7(17)
C7 N1 N2 120.55(18)
C7 N1 H1A 120.2(14)
N2 N1 H1A 119.1(14)
C8 N2 N1 115.74(17)
C2 C1 C6 121.7(2)
C2 C1 H1B 119.1
C6 C1 H1B 119.1
C3 C2 C1 119.5(2)
C3 C2 H2B 120.2
C1 C2 H2B 120.2
C2 C3 C4 120.7(2)
C2 C3 H3B 119.7
C4 C3 H3B 119.7
C3 C4 C5 120.1(2)
C3 C4 H4B 119.9
C5 C4 H4B 119.9
O2 C5 C4 122.3(2)
O2 C5 C6 117.50(17)
C4 C5 C6 120.2(2)
C1 C6 C5 117.72(19)
C1 C6 C7 116.4(2)
C5 C6 C7 125.77(19)
O1 C7 N1 121.88(19)
O1 C7 C6 120.7(2)
N1 C7 C6 117.45(19)
N2 C8 C9 122.37(17)
N2 C8 H8A 118.8
C9 C8 H8A 118.8
C14 C9 C10 118.61(17)
C14 C9 C8 122.01(16)
C10 C9 C8 119.38(17)
C11 C10 C9 121.16(19)
C11 C10 H10A 119.4
C9 C10 H10A 119.4
C10 C11 C12 119.95(18)
C10 C11 H11A 120.0
C12 C11 H11A 120.0
C13 C12 C11 120.08(18)
C13 C12 H12A 120.0
C11 C12 H12A 120.0
O3 C13 C12 123.07(17)
O3 C13 C14 116.58(17)
C12 C13 C14 120.34(17)
O4 C14 C9 123.01(16)
O4 C14 C13 117.13(16)
C9 C14 C13 119.84(16)
O2 C15 H15A 109.5
O2 C15 H15B 109.5
H15A C15 H15B 109.5
O2 C15 H15C 109.5
H15A C15 H15C 109.5
H15B C15 H15C 109.5

loop_
_geom_bond_atom_site_label_1
_geom_bond_atom_site_label_2
_geom_bond_distance
O1 C7 1.228(2)
O2 C5 1.359(2)
O2 C15 1.422(2)
O3 C13 1.355(2)
O3 H3A 0.90(3)
O4 C14 1.353(2)
O4 H4A 0.85(2)
N1 C7 1.348(2)
N1 N2 1.382(2)
N1 H1A 0.91(2)
N2 C8 1.276(2)
C1 C2 1.373(3)
C1 C6 1.389(3)
C1 H1B 0.9300
C2 C3 1.368(3)
C2 H2B 0.9300
C3 C4 1.370(3)
C3 H3B 0.9300
C4 C5 1.387(3)
C4 H4B 0.9300
C5 C6 1.400(3)
C6 C7 1.493(3)
C8 C9 1.447(2)
C8 H8A 0.9300
C9 C14 1.392(2)
C9 C10 1.395(2)
C10 C11 1.368(3)
C10 H10A 0.9300
C11 C12 1.382(3)
C11 H11A 0.9300
C12 C13 1.373(2)
C12 H12A 0.9300
C13 C14 1.393(2)
C15 H15A 0.9600
C15 H15B 0.9600
C15 H15C 0.9600

loop_
_geom_hbond_atom_site_label_D
_geom_hbond_atom_site_label_H
_geom_hbond_atom_site_label_A
_geom_hbond_site_symmetry_A
_geom_hbond_distance_DH
_geom_hbond_distance_HA
_geom_hbond_distance_DA
_geom_hbond_angle_DHA
_geom_hbond_publ_flag
N1 H1A O2 . 0.91(2) 1.90(2) 2.608(2) 133(2) yes
O3 H3A O1 3 0.90(3) 1.75(3) 2.631(2) 167(2) yes
O4 H4A N2 . 0.85(2) 1.89(2) 2.658(2) 151(2) yes
C8 H8A O3 6_656 0.93 2.33 3.189(2) 152.6 yes

loop_
_geom_torsion_atom_site_label_1
_geom_torsion_atom_site_label_2
_geom_torsion_atom_site_label_3
_geom_torsion_atom_site_label_4
_geom_torsion
C7 N1 N2 C8 -179.58(16)
C6 C1 C2 C3 -0.2(3)
C1 C2 C3 C4 0.0(4)
C2 C3 C4 C5 0.4(4)
C15 O2 C5 C4 9.8(3)
C15 O2 C5 C6 -170.20(18)
C3 C4 C5 O2 179.4(2)
C3 C4 C5 C6 -0.6(3)
C2 C1 C6 C5 -0.1(3)
C2 C1 C6 C7 176.70(19)
O2 C5 C6 C1 -179.52(17)
C4 C5 C6 C1 0.5(3)
O2 C5 C6 C7 4.1(3)
C4 C5 C6 C7 -175.94(17)
N2 N1 C7 O1 -1.4(3)
N2 N1 C7 C6 178.09(14)
C1 C6 C7 O1 -8.4(3)
C5 C6 C7 O1 168.06(18)
C1 C6 C7 N1 172.13(16)
C5 C6 C7 N1 -11.4(3)
N1 N2 C8 C9 178.90(14)
N2 C8 C9 C14 -6.0(3)
N2 C8 C9 C10 174.56(16)
C14 C9 C10 C11 0.1(3)
C8 C9 C10 C11 179.55(16)
C9 C10 C11 C12 -0.9(3)
C10 C11 C12 C13 0.3(3)
C11 C12 C13 O3 -179.38(18)
C11 C12 C13 C14 1.1(3)
C10 C9 C14 O4 179.63(16)
C8 C9 C14 O4 0.2(3)
C10 C9 C14 C13 1.2(2)
C8 C9 C14 C13 -178.16(16)
O3 C13 C14 O4 0.1(2)
C12 C13 C14 O4 179.65(16)
O3 C13 C14 C9 178.57(16)
C12 C13 C14 C9 -1.9(3)

loop_
_cod_related_entry_id
_cod_related_entry_database
_cod_related_entry_code
1 ChemSpider 30658249
